data_7119806
loop_
_publ_author_name
'Kishi, Y.'
'Pointillart, F.'
'Lefeuvre, B.'
'Riob\'e, F'
'Le Guennic, B.'
'Golhen, S.'
'Cador, O.'
'Maury, O.'
'Fujiwara, H.'
'Ouahab, L.'

_publ_section_title
;
 Isotopically enriched polymorphs of dysprosium single molecule magnets.
;
_journal_issue 25
_journal_name_full 'Chemical communications (Cambridge, England)'
_journal_page_first 3575
_journal_page_last 3578
_journal_paper_doi 10.1039/c7cc00317j
_journal_volume 53
_journal_year 2017
_chemical_formula_sum 'C45 H28 Cl2 Dy F9 N2 O6 S10'
_chemical_formula_weight 1417.69
_chemical_name_systematic
;
 ?
;
_space_group_IT_number 2
_symmetry_cell_setting triclinic
_symmetry_space_group_name_Hall '-P 1'
_symmetry_space_group_name_H-M 'P -1'
_atom_sites_solution_hydrogens geom
_atom_sites_solution_primary direct
_atom_sites_solution_secondary difmap
_audit_creation_method SHELXL-97
_audit_update_record
;
2016-10-17 deposited with the CCDC.
2017-03-07 downloaded from the CCDC.
;
_cell_angle_alpha 97.487(8)
_cell_angle_beta 102.277(7)
_cell_angle_gamma 113.599(7)
_cell_formula_units_Z 2
_cell_length_a 11.8296(17)
_cell_length_b 14.604(3)
_cell_length_c 17.549(3)
_cell_measurement_reflns_used 7378
_cell_measurement_temperature 150(2)
_cell_measurement_theta_max 25.62
_cell_measurement_theta_min 2.45
_cell_volume 2634.9(8)
_computing_structure_refinement 'SHELXL-97 (Sheldrick, 1997)'
_diffrn_ambient_temperature 150(2)
_diffrn_measured_fraction_theta_full 0.993
_diffrn_measured_fraction_theta_max 0.993
_diffrn_measurement_device_type 'APEXII, Bruker-AXS'
_diffrn_measurement_method 'CCD rotation images, thin slices'
_diffrn_radiation_monochromator graphite
_diffrn_radiation_source 'fine-focus sealed tube'
_diffrn_radiation_type MoK\a
_diffrn_radiation_wavelength 0.71073
_diffrn_reflns_av_R_equivalents 0.0448
_diffrn_reflns_av_sigmaI/netI 0.0667
_diffrn_reflns_limit_h_max 15
_diffrn_reflns_limit_h_min -15
_diffrn_reflns_limit_k_max 18
_diffrn_reflns_limit_k_min -18
_diffrn_reflns_limit_l_max 22
_diffrn_reflns_limit_l_min -22
_diffrn_reflns_number 30023
_diffrn_reflns_theta_full 27.48
_diffrn_reflns_theta_max 27.48
_diffrn_reflns_theta_min 2.94
_exptl_absorpt_coefficient_mu 1.997
_exptl_absorpt_correction_T_max 0.7956
_exptl_absorpt_correction_T_min 0.3854
_exptl_absorpt_correction_type multi-scan
_exptl_crystal_colour black
_exptl_crystal_density_diffrn 1.787
_exptl_crystal_density_method 'not measured'
_exptl_crystal_description prism
_exptl_crystal_F_000 1402
_exptl_crystal_size_max 0.59
_exptl_crystal_size_mid 0.25
_exptl_crystal_size_min 0.12
_refine_diff_density_max 1.445
_refine_diff_density_min -1.568
_refine_diff_density_rms 0.147
_refine_ls_extinction_method none
_refine_ls_goodness_of_fit_ref 1.038
_refine_ls_hydrogen_treatment constr
_refine_ls_matrix_type full
_refine_ls_number_parameters 676
_refine_ls_number_reflns 12004
_refine_ls_number_restraints 0
_refine_ls_restrained_S_all 1.038
_refine_ls_R_factor_all 0.0859
_refine_ls_R_factor_gt 0.0621
_refine_ls_shift/su_max 0.014
_refine_ls_shift/su_mean 0.000
_refine_ls_structure_factor_coef Fsqd
_refine_ls_weighting_details 'calc w=1/[\s^2^(Fo^2^)+(0.0943P)^2^+6.7860P] where P=(Fo^2^+2Fc^2^)/3'
_refine_ls_weighting_scheme calc
_refine_ls_wR_factor_gt 0.1666
_refine_ls_wR_factor_ref 0.1832
_reflns_number_gt 8894
_reflns_number_total 12004
_reflns_threshold_expression >2sigma(I)
_cod_data_source_file c7cc00317j2.cif
_cod_data_source_block job
_cod_depositor_comments 'Adding full bibliography for 7119805--7119808.cif.'
_cod_original_cell_volume 2634.8(7)
_cod_original_sg_symbol_H-M P-1
_cod_database_code 7119806

loop_
_symmetry_equiv_pos_as_xyz
'x, y, z'
'-x, -y, -z'

loop_
_atom_site_label
_atom_site_type_symbol
_atom_site_fract_x
_atom_site_fract_y
_atom_site_fract_z
_atom_site_U_iso_or_equiv
_atom_site_adp_type
_atom_site_occupancy
_atom_site_symmetry_multiplicity
_atom_site_calc_flag
_atom_site_refinement_flags
C1 C -0.2960(9) 0.8748(8) 0.1830(5) 0.065(2) Uani 1 1 d .
H1A H -0.3429 0.8673 0.1276 0.098 Uiso 1 1 calc R
H1B H -0.2312 0.8491 0.1828 0.098 Uiso 1 1 calc R
H1C H -0.2533 0.9476 0.2116 0.098 Uiso 1 1 calc R
C2 C -0.3314(9) 1.0346(8) 0.4866(6) 0.070(3) Uani 1 1 d .
H2A H -0.3734 1.0801 0.4907 0.105 Uiso 1 1 calc R
H2B H -0.2376 1.0757 0.5061 0.105 Uiso 1 1 calc R
H2C H -0.3585 0.9847 0.5192 0.105 Uiso 1 1 calc R
C3 C -0.2916(6) 0.8942(6) 0.3918(4) 0.0409(15) Uani 1 1 d .
C4 C -0.3020(7) 0.8289(5) 0.3276(4) 0.0397(15) Uani 1 1 d .
C5 C -0.1311(6) 0.8211(6) 0.4444(4) 0.0412(15) Uani 1 1 d .
C6 C -0.0459(6) 0.7963(6) 0.4903(4) 0.0425(16) Uani 1 1 d .
C7 C 0.1054(7) 0.7742(6) 0.6072(4) 0.0476(18) Uani 1 1 d .
H7 H 0.1548 0.7792 0.6592 0.057 Uiso 1 1 calc R
C8 C 0.0986(7) 0.7093(6) 0.5423(4) 0.0404(15) Uani 1 1 d .
C9 C 0.1638(6) 0.6435(5) 0.5422(4) 0.0381(15) Uani 1 1 d .
C10 C 0.2598(6) 0.6556(5) 0.6123(4) 0.0391(15) Uani 1 1 d .
H10 H 0.2804 0.7076 0.6585 0.047 Uiso 1 1 calc R
C11 C 0.1375(6) 0.5673(6) 0.4755(4) 0.0407(15) Uani 1 1 d .
H11 H 0.0745 0.5568 0.4272 0.049 Uiso 1 1 calc R
C12 C 0.2023(6) 0.5070(5) 0.4789(4) 0.0404(15) Uani 1 1 d .
H12 H 0.1852 0.4555 0.4332 0.049 Uiso 1 1 calc R
C13 C 0.2931(6) 0.5230(5) 0.5506(4) 0.0359(14) Uani 1 1 d .
C14 C 0.3646(6) 0.4613(5) 0.5594(4) 0.0364(14) Uani 1 1 d .
C15 C 0.5022(7) 0.4072(5) 0.6197(4) 0.0385(15) Uani 1 1 d .
C16 C 0.4640(7) 0.3462(5) 0.5414(4) 0.0387(15) Uani 1 1 d .
C17 C 0.5156(8) 0.2779(5) 0.5218(5) 0.0479(18) Uani 1 1 d .
H17 H 0.4900 0.2379 0.4686 0.057 Uiso 1 1 calc R
C18 C 0.6045(8) 0.2711(5) 0.5828(5) 0.0482(18) Uani 1 1 d .
H18 H 0.6404 0.2249 0.5715 0.058 Uiso 1 1 calc R
C19 C 0.6428(8) 0.3298(6) 0.6601(5) 0.0493(18) Uani 1 1 d .
H19 H 0.7049 0.3233 0.7004 0.059 Uiso 1 1 calc R
C20 C 0.5932(7) 0.3986(6) 0.6810(4) 0.0423(16) Uani 1 1 d .
H20 H 0.6199 0.4382 0.7345 0.051 Uiso 1 1 calc R
C21 C 0.9104(8) 0.6811(7) 0.7707(5) 0.0531(19) Uani 1 1 d .
C22 C 0.7935(7) 0.7034(6) 0.7461(4) 0.0412(16) Uani 1 1 d .
C23 C 0.8152(7) 0.7992(6) 0.7347(4) 0.0425(16) Uani 1 1 d .
H23 H 0.9013 0.8495 0.7442 0.051 Uiso 1 1 calc R
C24 C 0.7121(6) 0.8251(5) 0.7090(4) 0.0379(15) Uani 1 1 d .
C25 C 0.7424(8) 0.9317(6) 0.6994(4) 0.0480(18) Uani 1 1 d .
C26 C 0.8722(6) 1.0138(5) 0.6993(3) 0.0321(13) Uani 1 1 d .
H26 H 0.9507 1.0093 0.7015 0.038 Uiso 1 1 calc R
C27 C 0.8430(10) 1.1005(8) 0.6948(6) 0.072(3) Uani 1 1 d .
H27 H 0.9077 1.1656 0.6952 0.086 Uiso 1 1 calc R
C28 C 0.7222(11) 1.0867(8) 0.6901(7) 0.080(3) Uani 1 1 d .
H28 H 0.6954 1.1398 0.6877 0.096 Uiso 1 1 calc R
C29 C 0.1184(9) 0.4250(9) 0.8043(6) 0.073(3) Uani 1 1 d .
C30 C 0.2590(8) 0.4587(6) 0.8060(4) 0.0493(18) Uani 1 1 d .
C31 C 0.3305(8) 0.4240(6) 0.8547(5) 0.055(2) Uani 1 1 d .
H31 H 0.2900 0.3767 0.8840 0.066 Uiso 1 1 calc R
C32 C 0.4629(8) 0.4561(5) 0.8632(4) 0.0476(18) Uani 1 1 d .
C33 C 0.5386(9) 0.4221(6) 0.9208(4) 0.056(2) Uani 1 1 d .
C34 C 0.4932(7) 0.3535(5) 0.9751(4) 0.0396(16) Uani 1 1 d .
H34 H 0.4086 0.3229 0.9805 0.047 Uiso 1 1 calc R
C35 C 0.5950(19) 0.3445(9) 1.0139(8) 0.121(6) Uani 1 1 d .
H35 H 0.5894 0.3040 1.0523 0.145 Uiso 1 1 calc R
C36 C 0.7089(14) 0.3950(10) 0.9975(6) 0.092(4) Uani 1 1 d .
H36 H 0.7876 0.3936 1.0223 0.110 Uiso 1 1 calc R
C37 C 0.3965(8) 0.8876(7) 0.8366(5) 0.057(2) Uani 1 1 d .
C38 C 0.4753(7) 0.8267(6) 0.8405(4) 0.0402(15) Uani 1 1 d .
C39 C 0.5942(7) 0.8693(6) 0.8995(4) 0.0442(16) Uani 1 1 d .
H39 H 0.6252 0.9364 0.9323 0.053 Uiso 1 1 calc R
C40 C 0.6697(7) 0.8152(5) 0.9116(4) 0.0399(15) Uani 1 1 d .
C41 C 0.7865(7) 0.8595(6) 0.9801(4) 0.0406(15) Uani 1 1 d .
C42 C 0.8504(7) 0.9599(6) 1.0352(4) 0.0437(16) Uani 1 1 d .
H42 H 0.8228 1.0127 1.0341 0.052 Uiso 1 1 calc R
C43 C 0.9604(8) 0.9666(7) 1.0908(5) 0.056(2) Uani 1 1 d .
H43 H 1.0152 1.0260 1.1331 0.067 Uiso 1 1 calc R
C44 C 0.9825(8) 0.8825(8) 1.0798(5) 0.065(2) Uani 1 1 d .
H44 H 1.0538 0.8774 1.1125 0.078 Uiso 1 1 calc R
C45 C 0.3058(12) 0.8236(11) 0.1063(8) 0.105(4) Uani 1 1 d .
H45A H 0.3395 0.8914 0.1441 0.126 Uiso 1 1 calc R
H45B H 0.3779 0.8049 0.1083 0.126 Uiso 1 1 calc R
S1 S -0.40529(18) 0.80332(16) 0.23192(11) 0.0485(4) Uani 1 1 d .
S2 S -0.3759(2) 0.96852(16) 0.38513(13) 0.0535(5) Uani 1 1 d .
S3 S -0.18150(18) 0.90996(15) 0.48357(11) 0.0476(4) Uani 1 1 d .
S4 S -0.20291(17) 0.76454(15) 0.34057(11) 0.0439(4) Uani 1 1 d .
S5 S 0.00381(17) 0.70734(15) 0.44931(11) 0.0433(4) Uani 1 1 d .
S6 S 0.0226(2) 0.84848(18) 0.59405(11) 0.0529(5) Uani 1 1 d .
S7 S 0.35109(17) 0.37162(13) 0.47833(10) 0.0415(4) Uani 1 1 d .
S8 S 0.6230(3) 0.9650(2) 0.68916(19) 0.0812(8) Uani 1 1 d .
S9 S 0.6899(3) 0.4601(2) 0.92709(16) 0.0835(8) Uani 1 1 d .
S10 S 0.8678(2) 0.78696(18) 1.00038(13) 0.0580(5) Uani 1 1 d .
N1 N 0.3226(5) 0.5969(4) 0.6160(3) 0.0371(12) Uani 1 1 d .
N2 N 0.4461(5) 0.4731(4) 0.6280(3) 0.0358(12) Uani 1 1 d .
F1 F 0.9137(6) 0.6400(6) 0.8314(4) 0.103(2) Uani 1 1 d .
F2 F 1.0283(4) 0.7677(4) 0.7953(4) 0.0866(19) Uani 1 1 d .
F3 F 0.9167(6) 0.6189(6) 0.7128(4) 0.103(2) Uani 1 1 d .
F4 F 0.0385(5) 0.3767(6) 0.7312(4) 0.102(2) Uani 1 1 d .
F5 F 0.0880(6) 0.5043(6) 0.8190(6) 0.129(3) Uani 1 1 d .
F6 F 0.0771(7) 0.3684(9) 0.8508(5) 0.166(5) Uani 1 1 d .
F7 F 0.3676(8) 0.9048(6) 0.7661(4) 0.107(2) Uani 1 1 d .
F8 F 0.4473(6) 0.9741(5) 0.8907(4) 0.103(2) Uani 1 1 d .
F9 F 0.2823(7) 0.8330(7) 0.8446(7) 0.140(3) Uani 1 1 d .
Dy1 Dy 0.49177(3) 0.62146(2) 0.746263(18) 0.03581(12) Uani 1 1 d .
O2 O 0.5943(4) 0.7636(4) 0.6951(3) 0.0419(11) Uani 1 1 d .
O1 O 0.6900(5) 0.6292(4) 0.7381(3) 0.0422(11) Uani 1 1 d .
O4 O 0.5207(5) 0.5129(4) 0.8227(3) 0.0443(11) Uani 1 1 d .
O3 O 0.2945(5) 0.5204(4) 0.7616(3) 0.0481(12) Uani 1 1 d .
O6 O 0.6395(5) 0.7290(4) 0.8686(3) 0.0412(11) Uani 1 1 d .
O5 O 0.4197(4) 0.7416(4) 0.7899(3) 0.0393(10) Uani 1 1 d .
Cl1 Cl 0.2478(5) 0.8312(3) 0.0148(3) 0.1411(16) Uani 1 1 d .
Cl2 Cl 0.1801(5) 0.7272(4) 0.1362(3) 0.1495(17) Uani 1 1 d .

loop_
_atom_site_aniso_label
_atom_site_aniso_U_11
_atom_site_aniso_U_22
_atom_site_aniso_U_33
_atom_site_aniso_U_23
_atom_site_aniso_U_13
_atom_site_aniso_U_12
C1 0.078(6) 0.075(6) 0.058(5) 0.028(5) 0.019(5) 0.044(5)
C2 0.069(6) 0.073(6) 0.076(6) 0.002(5) 0.019(5) 0.044(5)
C3 0.033(3) 0.041(4) 0.045(4) 0.013(3) 0.003(3) 0.015(3)
C4 0.042(4) 0.038(4) 0.040(3) 0.012(3) 0.001(3) 0.023(3)
C5 0.033(3) 0.044(4) 0.044(4) 0.016(3) 0.006(3) 0.015(3)
C6 0.030(3) 0.046(4) 0.048(4) 0.018(3) 0.003(3) 0.015(3)
C7 0.045(4) 0.065(5) 0.038(4) 0.018(3) 0.004(3) 0.032(4)
C8 0.042(4) 0.049(4) 0.037(3) 0.019(3) 0.009(3) 0.024(3)
C9 0.031(3) 0.040(4) 0.041(3) 0.017(3) 0.004(3) 0.015(3)
C10 0.037(3) 0.039(4) 0.043(4) 0.016(3) 0.008(3) 0.019(3)
C11 0.037(3) 0.047(4) 0.032(3) 0.013(3) -0.002(3) 0.017(3)
C12 0.040(4) 0.037(4) 0.038(3) 0.010(3) 0.003(3) 0.014(3)
C13 0.035(3) 0.037(4) 0.035(3) 0.016(3) 0.007(3) 0.013(3)
C14 0.039(3) 0.031(3) 0.035(3) 0.009(3) 0.011(3) 0.010(3)
C15 0.046(4) 0.031(3) 0.040(3) 0.016(3) 0.014(3) 0.016(3)
C16 0.042(4) 0.035(4) 0.039(3) 0.015(3) 0.011(3) 0.015(3)
C17 0.065(5) 0.032(4) 0.045(4) 0.008(3) 0.018(4) 0.020(3)
C18 0.071(5) 0.032(4) 0.052(4) 0.013(3) 0.022(4) 0.030(4)
C19 0.063(5) 0.044(4) 0.047(4) 0.019(3) 0.007(4) 0.033(4)
C20 0.055(4) 0.042(4) 0.037(3) 0.013(3) 0.007(3) 0.030(3)
C21 0.052(5) 0.058(5) 0.047(4) 0.005(4) 0.016(4) 0.024(4)
C22 0.040(4) 0.048(4) 0.035(3) 0.004(3) 0.006(3) 0.023(3)
C23 0.036(3) 0.045(4) 0.033(3) 0.001(3) 0.001(3) 0.012(3)
C24 0.041(4) 0.040(4) 0.022(3) 0.006(3) 0.001(3) 0.013(3)
C25 0.058(4) 0.048(4) 0.029(3) 0.010(3) 0.001(3) 0.019(4)
C26 0.049(4) 0.028(3) 0.013(2) -0.001(2) -0.007(2) 0.021(3)
C27 0.064(6) 0.063(6) 0.060(5) 0.018(5) 0.005(4) 0.005(5)
C28 0.090(8) 0.056(6) 0.085(7) 0.029(5) 0.008(6) 0.029(5)
C29 0.057(5) 0.078(7) 0.057(5) 0.012(5) 0.016(4) 0.006(5)
C30 0.054(4) 0.039(4) 0.039(4) 0.001(3) 0.012(3) 0.009(3)
C31 0.068(5) 0.043(4) 0.039(4) 0.012(3) 0.016(4) 0.010(4)
C32 0.077(5) 0.029(4) 0.034(3) 0.006(3) 0.010(3) 0.024(4)
C33 0.084(6) 0.038(4) 0.033(4) 0.001(3) 0.003(4) 0.025(4)
C34 0.054(4) 0.027(3) 0.026(3) 0.007(3) -0.003(3) 0.013(3)
C35 0.234(19) 0.052(6) 0.092(9) 0.031(6) 0.101(12) 0.048(9)
C36 0.141(11) 0.093(8) 0.052(5) 0.011(6) -0.004(6) 0.081(8)
C37 0.050(5) 0.062(5) 0.060(5) 0.015(4) 0.000(4) 0.035(4)
C38 0.049(4) 0.042(4) 0.035(3) 0.012(3) 0.009(3) 0.026(3)
C39 0.049(4) 0.043(4) 0.039(4) 0.004(3) 0.002(3) 0.025(3)
C40 0.049(4) 0.040(4) 0.031(3) 0.010(3) 0.006(3) 0.022(3)
C41 0.046(4) 0.041(4) 0.032(3) 0.008(3) 0.005(3) 0.019(3)
C42 0.048(4) 0.050(4) 0.032(3) 0.008(3) 0.006(3) 0.023(3)
C43 0.052(5) 0.055(5) 0.046(4) 0.000(4) 0.005(4) 0.016(4)
C44 0.049(5) 0.076(6) 0.055(5) 0.010(5) -0.004(4) 0.024(5)
C45 0.085(8) 0.119(11) 0.103(9) 0.019(8) 0.011(7) 0.047(8)
S1 0.0478(10) 0.0533(11) 0.0417(9) 0.0092(8) -0.0025(8) 0.0283(9)
S2 0.0554(11) 0.0516(12) 0.0568(11) 0.0070(9) 0.0022(9) 0.0357(10)
S3 0.0457(10) 0.0497(11) 0.0423(9) 0.0025(8) -0.0042(8) 0.0273(9)
S4 0.0443(9) 0.0459(10) 0.0434(9) 0.0087(8) 0.0017(7) 0.0279(8)
S5 0.0425(9) 0.0511(11) 0.0390(9) 0.0164(8) 0.0027(7) 0.0264(8)
S6 0.0533(11) 0.0731(14) 0.0417(9) 0.0129(9) 0.0045(8) 0.0421(11)
S7 0.0462(9) 0.0342(9) 0.0354(8) 0.0057(7) 0.0041(7) 0.0140(8)
S8 0.0850(18) 0.0668(16) 0.095(2) 0.0374(15) 0.0184(15) 0.0355(14)
S9 0.110(2) 0.0835(19) 0.0640(15) 0.0285(14) 0.0120(15) 0.0525(17)
S10 0.0557(12) 0.0637(14) 0.0515(11) 0.0074(10) -0.0010(9) 0.0337(11)
N1 0.038(3) 0.031(3) 0.038(3) 0.015(2) 0.003(2) 0.012(2)
N2 0.044(3) 0.031(3) 0.035(3) 0.015(2) 0.007(2) 0.018(2)
F1 0.094(4) 0.178(7) 0.087(4) 0.069(5) 0.029(4) 0.097(5)
F2 0.036(2) 0.076(4) 0.131(5) 0.010(4) -0.004(3) 0.027(3)
F3 0.101(4) 0.152(6) 0.076(4) -0.009(4) 0.003(3) 0.097(5)
F4 0.058(3) 0.124(6) 0.077(4) -0.014(4) 0.008(3) 0.011(3)
F5 0.069(4) 0.116(6) 0.195(9) -0.010(6) 0.044(5) 0.046(4)
F6 0.072(4) 0.263(12) 0.138(7) 0.123(8) 0.035(5) 0.025(6)
F7 0.167(7) 0.128(6) 0.066(4) 0.023(4) 0.001(4) 0.122(6)
F8 0.103(4) 0.095(5) 0.100(4) -0.032(4) -0.029(4) 0.078(4)
F9 0.085(5) 0.131(7) 0.254(11) 0.066(7) 0.085(6) 0.072(5)
Dy1 0.04059(19) 0.03356(18) 0.03284(17) 0.01188(12) 0.00364(12) 0.01829(14)
O2 0.044(3) 0.038(3) 0.043(3) 0.017(2) 0.008(2) 0.017(2)
O1 0.043(3) 0.039(3) 0.047(3) 0.013(2) 0.011(2) 0.022(2)
O4 0.061(3) 0.041(3) 0.039(3) 0.021(2) 0.015(2) 0.027(2)
O3 0.049(3) 0.041(3) 0.051(3) 0.014(2) 0.015(2) 0.016(2)
O6 0.048(3) 0.036(3) 0.036(2) 0.006(2) -0.001(2) 0.022(2)
O5 0.041(2) 0.041(3) 0.037(2) 0.012(2) 0.004(2) 0.023(2)
Cl1 0.174(4) 0.116(3) 0.157(4) 0.031(3) 0.030(3) 0.097(3)
Cl2 0.131(3) 0.156(4) 0.180(4) 0.038(3) 0.076(3) 0.067(3)

loop_
_atom_type_symbol
_atom_type_description
_atom_type_scat_dispersion_real
_atom_type_scat_dispersion_imag
_atom_type_scat_source
C C 0.0033 0.0016 'International Tables Vol C Tables 4.2.6.8 and 6.1.1.4'
H H 0.0000 0.0000 'International Tables Vol C Tables 4.2.6.8 and 6.1.1.4'
S S 0.1246 0.1234 'International Tables Vol C Tables 4.2.6.8 and 6.1.1.4'
N N 0.0061 0.0033 'International Tables Vol C Tables 4.2.6.8 and 6.1.1.4'
F F 0.0171 0.0103 'International Tables Vol C Tables 4.2.6.8 and 6.1.1.4'
Dy Dy -0.1892 4.4098 'International Tables Vol C Tables 4.2.6.8 and 6.1.1.4'
O O 0.0106 0.0060 'International Tables Vol C Tables 4.2.6.8 and 6.1.1.4'
Cl Cl 0.1484 0.1585 'International Tables Vol C Tables 4.2.6.8 and 6.1.1.4'

loop_
_geom_angle_atom_site_label_1
_geom_angle_atom_site_label_2
_geom_angle_atom_site_label_3
_geom_angle
S1 C1 H1A 109.5
S1 C1 H1B 109.5
H1A C1 H1B 109.5
S1 C1 H1C 109.5
H1A C1 H1C 109.5
H1B C1 H1C 109.5
S2 C2 H2A 109.5
S2 C2 H2B 109.5
H2A C2 H2B 109.5
S2 C2 H2C 109.5
H2A C2 H2C 109.5
H2B C2 H2C 109.5
C4 C3 S2 121.4(5)
C4 C3 S3 117.9(5)
S2 C3 S3 120.5(4)
C3 C4 S1 124.5(5)
C3 C4 S4 117.2(5)
S1 C4 S4 118.3(4)
C6 C5 S3 122.7(6)
C6 C5 S4 122.4(6)
S3 C5 S4 114.8(4)
C5 C6 S6 123.2(6)
C5 C6 S5 121.7(6)
S6 C6 S5 115.1(4)
C8 C7 S6 118.9(5)
C8 C7 H7 120.5
S6 C7 H7 120.5
C7 C8 C9 126.2(6)
C7 C8 S5 116.0(5)
C9 C8 S5 117.7(5)
C11 C9 C10 116.8(6)
C11 C9 C8 123.0(6)
C10 C9 C8 120.2(6)
N1 C10 C9 122.9(7)
N1 C10 H10 118.5
C9 C10 H10 118.5
C12 C11 C9 120.5(6)
C12 C11 H11 119.8
C9 C11 H11 119.8
C11 C12 C13 118.8(7)
C11 C12 H12 120.6
C13 C12 H12 120.6
N1 C13 C12 122.5(6)
N1 C13 C14 115.4(6)
C12 C13 C14 122.1(6)
N2 C14 C13 122.3(6)
N2 C14 S7 116.1(5)
C13 C14 S7 121.6(5)
N2 C15 C16 114.6(6)
N2 C15 C20 125.9(6)
C16 C15 C20 119.4(6)
C15 C16 C17 122.0(6)
C15 C16 S7 109.8(5)
C17 C16 S7 128.2(6)
C18 C17 C16 117.5(7)
C18 C17 H17 121.3
C16 C17 H17 121.3
C17 C18 C19 121.4(7)
C17 C18 H18 119.3
C19 C18 H18 119.3
C18 C19 C20 122.2(7)
C18 C19 H19 118.9
C20 C19 H19 118.9
C19 C20 C15 117.5(7)
C19 C20 H20 121.3
C15 C20 H20 121.3
F1 C21 F3 106.0(8)
F1 C21 F2 102.6(7)
F3 C21 F2 106.1(7)
F1 C21 C22 114.2(7)
F3 C21 C22 112.7(7)
F2 C21 C22 114.4(7)
O1 C22 C23 128.7(7)
O1 C22 C21 113.4(7)
C23 C22 C21 117.9(7)
C22 C23 C24 121.6(6)
C22 C23 H23 119.2
C24 C23 H23 119.2
O2 C24 C23 124.0(7)
O2 C24 C25 117.1(6)
C23 C24 C25 118.9(6)
C24 C25 C26 127.1(7)
C24 C25 S8 116.6(6)
C26 C25 S8 116.4(5)
C27 C26 C25 100.9(7)
C27 C26 H26 129.6
C25 C26 H26 129.6
C28 C27 C26 118.3(9)
C28 C27 H27 120.8
C26 C27 H27 120.8
C27 C28 S8 112.8(8)
C27 C28 H28 123.6
S8 C28 H28 123.6
F6 C29 F4 106.8(9)
F6 C29 F5 105.9(10)
F4 C29 F5 99.6(9)
F6 C29 C30 117.2(10)
F4 C29 C30 112.0(8)
F5 C29 C30 113.7(8)
O3 C30 C31 128.4(8)
O3 C30 C29 113.0(8)
C31 C30 C29 118.5(8)
C30 C31 C32 122.1(7)
C30 C31 H31 119.0
C32 C31 H31 119.0
O4 C32 C31 122.5(7)
O4 C32 C33 117.3(8)
C31 C32 C33 120.2(7)
C32 C33 C34 128.0(8)
C32 C33 S9 118.1(7)
C34 C33 S9 113.9(6)
C35 C34 C33 105.5(9)
C35 C34 H34 127.2
C33 C34 H34 127.2
C34 C35 C36 118.4(11)
C34 C35 H35 120.8
C36 C35 H35 120.8
C35 C36 S9 110.4(10)
C35 C36 H36 124.8
S9 C36 H36 124.8
F7 C37 F8 109.0(8)
F7 C37 F9 102.3(8)
F8 C37 F9 106.2(8)
F7 C37 C38 112.1(7)
F8 C37 C38 115.5(6)
F9 C37 C38 110.7(8)
O5 C38 C39 129.0(6)
O5 C38 C37 113.2(6)
C39 C38 C37 117.7(7)
C38 C39 C40 121.7(7)
C38 C39 H39 119.1
C40 C39 H39 119.1
O6 C40 C39 123.3(6)
O6 C40 C41 117.8(6)
C39 C40 C41 118.8(6)
C42 C41 C40 129.9(6)
C42 C41 S10 111.7(5)
C40 C41 S10 118.4(5)
C43 C42 C41 108.7(7)
C43 C42 H42 125.7
C41 C42 H42 125.7
C44 C43 C42 115.4(7)
C44 C43 H43 122.3
C42 C43 H43 122.3
C43 C44 S10 112.2(7)
C43 C44 H44 123.9
S10 C44 H44 123.9
Cl1 C45 Cl2 110.2(7)
Cl1 C45 H45A 109.6
Cl2 C45 H45A 109.6
Cl1 C45 H45B 109.6
Cl2 C45 H45B 109.6
H45A C45 H45B 108.1
C4 S1 C1 101.2(4)
C3 S2 C2 101.7(4)
C5 S3 C3 95.1(3)
C5 S4 C4 94.9(3)
C6 S5 C8 95.0(3)
C7 S6 C6 94.8(3)
C16 S7 C14 88.8(3)
C25 S8 C28 91.5(5)
C33 S9 C36 91.9(6)
C44 S10 C41 92.0(4)
C10 N1 C13 118.5(6)
C10 N1 Dy1 120.9(4)
C13 N1 Dy1 120.6(4)
C14 N2 C15 110.7(6)
C14 N2 Dy1 117.4(4)
C15 N2 Dy1 131.6(4)
O4 Dy1 O3 72.48(19)
O4 Dy1 O6 74.84(17)
O3 Dy1 O6 111.77(18)
O4 Dy1 O1 77.10(18)
O3 Dy1 O1 145.18(18)
O6 Dy1 O1 75.20(17)
O4 Dy1 O5 121.29(17)
O3 Dy1 O5 76.59(18)
O6 Dy1 O5 72.24(16)
O1 Dy1 O5 135.33(17)
O4 Dy1 O2 145.51(18)
O3 Dy1 O2 141.56(18)
O6 Dy1 O2 83.53(17)
O1 Dy1 O2 71.52(17)
O5 Dy1 O2 75.14(17)
O4 Dy1 N1 133.84(18)
O3 Dy1 N1 74.15(18)
O6 Dy1 N1 148.53(17)
O1 Dy1 N1 118.50(18)
O5 Dy1 N1 79.72(17)
O2 Dy1 N1 75.61(16)
O4 Dy1 N2 83.46(17)
O3 Dy1 N2 87.74(18)
O6 Dy1 N2 144.04(17)
O1 Dy1 N2 72.19(17)
O5 Dy1 N2 143.46(16)
O2 Dy1 N2 99.91(17)
N1 Dy1 N2 64.20(17)
C24 O2 Dy1 131.7(4)
C22 O1 Dy1 130.9(5)
C32 O4 Dy1 138.7(5)
C30 O3 Dy1 133.7(5)
C40 O6 Dy1 138.0(4)
C38 O5 Dy1 132.4(4)

loop_
_geom_bond_atom_site_label_1
_geom_bond_atom_site_label_2
_geom_bond_distance
C1 S1 1.766(9)
C1 H1A 0.9800
C1 H1B 0.9800
C1 H1C 0.9800
C2 S2 1.768(9)
C2 H2A 0.9800
C2 H2B 0.9800
C2 H2C 0.9800
C3 C4 1.326(10)
C3 S2 1.742(7)
C3 S3 1.765(7)
C4 S1 1.747(7)
C4 S4 1.770(7)
C5 C6 1.349(9)
C5 S3 1.752(8)
C5 S4 1.765(7)
C6 S6 1.751(7)
C6 S5 1.760(8)
C7 C8 1.349(10)
C7 S6 1.735(8)
C7 H7 0.9500
C8 C9 1.453(10)
C8 S5 1.763(7)
C9 C11 1.390(10)
C9 C10 1.423(9)
C10 N1 1.339(9)
C10 H10 0.9500
C11 C12 1.379(10)
C11 H11 0.9500
C12 C13 1.393(9)
C12 H12 0.9500
C13 N1 1.345(9)
C13 C14 1.463(9)
C14 N2 1.314(8)
C14 S7 1.737(7)
C15 N2 1.380(9)
C15 C16 1.406(9)
C15 C20 1.408(9)
C16 C17 1.405(10)
C16 S7 1.738(7)
C17 C18 1.377(11)
C17 H17 0.9500
C18 C19 1.379(10)
C18 H18 0.9500
C19 C20 1.399(10)
C19 H19 0.9500
C20 H20 0.9500
C21 F1 1.289(10)
C21 F3 1.308(9)
C21 F2 1.386(10)
C21 C22 1.533(11)
C22 O1 1.232(9)
C22 C23 1.367(10)
C23 C24 1.419(10)
C23 H23 0.9500
C24 O2 1.267(8)
C24 C25 1.492(10)
C25 C26 1.524(10)
C25 S8 1.653(9)
C26 C27 1.447(12)
C26 H26 0.9500
C27 C28 1.344(15)
C27 H27 0.9500
C28 S8 1.688(10)
C28 H28 0.9500
C29 F6 1.269(12)
C29 F4 1.323(10)
C29 F5 1.353(13)
C29 C30 1.526(13)
C30 O3 1.269(9)
C30 C31 1.362(12)
C31 C32 1.410(12)
C31 H31 0.9500
C32 O4 1.251(9)
C32 C33 1.474(11)
C33 C34 1.495(11)
C33 S9 1.621(10)
C34 C35 1.32(2)
C34 H34 0.9500
C35 C36 1.366(19)
C35 H35 0.9500
C36 S9 1.685(11)
C36 H36 0.9500
C37 F7 1.296(10)
C37 F8 1.302(10)
C37 F9 1.315(11)
C37 C38 1.522(10)
C38 O5 1.256(8)
C38 C39 1.396(10)
C39 C40 1.413(10)
C39 H39 0.9500
C40 O6 1.248(8)
C40 C41 1.465(9)
C41 C42 1.446(10)
C41 S10 1.715(7)
C42 C43 1.411(11)
C42 H42 0.9500
C43 C44 1.352(13)
C43 H43 0.9500
C44 S10 1.704(9)
C44 H44 0.9500
C45 Cl1 1.643(14)
C45 Cl2 1.822(14)
C45 H45A 0.9900
C45 H45B 0.9900
N1 Dy1 2.574(5)
N2 Dy1 2.591(5)
Dy1 O4 2.286(5)
Dy1 O3 2.304(5)
Dy1 O6 2.336(4)
Dy1 O1 2.339(5)
Dy1 O5 2.348(5)
Dy1 O2 2.350(5)

loop_
_geom_torsion_atom_site_label_1
_geom_torsion_atom_site_label_2
_geom_torsion_atom_site_label_3
_geom_torsion_atom_site_label_4
_geom_torsion
S2 C3 C4 S1 -3.9(10)
S3 C3 C4 S1 -179.9(4)
S2 C3 C4 S4 175.6(4)
S3 C3 C4 S4 -0.4(8)
S3 C5 C6 S6 0.7(10)
S4 C5 C6 S6 -177.9(4)
S3 C5 C6 S5 -179.6(4)
S4 C5 C6 S5 1.8(9)
S6 C7 C8 C9 178.6(6)
S6 C7 C8 S5 -0.1(9)
C7 C8 C9 C11 170.0(8)
S5 C8 C9 C11 -11.4(10)
C7 C8 C9 C10 -10.4(11)
S5 C8 C9 C10 168.3(5)
C11 C9 C10 N1 -0.7(10)
C8 C9 C10 N1 179.6(6)
C10 C9 C11 C12 0.4(10)
C8 C9 C11 C12 -179.9(7)
C9 C11 C12 C13 0.7(10)
C11 C12 C13 N1 -1.8(10)
C11 C12 C13 C14 179.1(6)
N1 C13 C14 N2 4.0(9)
C12 C13 C14 N2 -176.8(6)
N1 C13 C14 S7 -173.3(5)
C12 C13 C14 S7 5.8(9)
N2 C15 C16 C17 177.5(6)
C20 C15 C16 C17 -1.1(11)
N2 C15 C16 S7 -1.7(8)
C20 C15 C16 S7 179.7(5)
C15 C16 C17 C18 1.0(11)
S7 C16 C17 C18 -180.0(6)
C16 C17 C18 C19 -0.7(12)
C17 C18 C19 C20 0.5(13)
C18 C19 C20 C15 -0.6(12)
N2 C15 C20 C19 -177.6(7)
C16 C15 C20 C19 0.8(11)
F1 C21 C22 O1 -50.1(9)
F3 C21 C22 O1 70.9(9)
F2 C21 C22 O1 -167.9(7)
F1 C21 C22 C23 130.9(8)
F3 C21 C22 C23 -108.1(9)
F2 C21 C22 C23 13.1(10)
O1 C22 C23 C24 -1.2(11)
C21 C22 C23 C24 177.7(6)
C22 C23 C24 O2 0.3(10)
C22 C23 C24 C25 178.7(6)
O2 C24 C25 C26 -169.4(6)
C23 C24 C25 C26 12.1(10)
O2 C24 C25 S8 11.6(8)
C23 C24 C25 S8 -166.9(5)
C24 C25 C26 C27 -175.3(7)
S8 C25 C26 C27 3.7(7)
C25 C26 C27 C28 -1.7(10)
C26 C27 C28 S8 -0.8(12)
F6 C29 C30 O3 -175.8(10)
F4 C29 C30 O3 60.4(11)
F5 C29 C30 O3 -51.6(11)
F6 C29 C30 C31 2.0(14)
F4 C29 C30 C31 -121.8(10)
F5 C29 C30 C31 126.2(9)
O3 C30 C31 C32 1.1(13)
C29 C30 C31 C32 -176.3(7)
C30 C31 C32 O4 -4.8(12)
C30 C31 C32 C33 175.9(7)
O4 C32 C33 C34 -179.1(7)
C31 C32 C33 C34 0.3(11)
O4 C32 C33 S9 -0.2(9)
C31 C32 C33 S9 179.2(6)
C32 C33 C34 C35 179.2(8)
S9 C33 C34 C35 0.2(9)
C33 C34 C35 C36 0.0(13)
C34 C35 C36 S9 -0.2(14)
F7 C37 C38 O5 -57.7(10)
F8 C37 C38 O5 176.6(8)
F9 C37 C38 O5 55.8(10)
F7 C37 C38 C39 124.2(8)
F8 C37 C38 C39 -1.5(12)
F9 C37 C38 C39 -122.3(9)
O5 C38 C39 C40 -2.4(13)
C37 C38 C39 C40 175.3(7)
C38 C39 C40 O6 3.7(12)
C38 C39 C40 C41 -173.4(7)
O6 C40 C41 C42 174.0(7)
C39 C40 C41 C42 -8.7(12)
O6 C40 C41 S10 -4.1(9)
C39 C40 C41 S10 173.1(6)
C40 C41 C42 C43 -179.5(7)
S10 C41 C42 C43 -1.3(8)
C41 C42 C43 C44 1.4(11)
C42 C43 C44 S10 -0.9(11)
C3 C4 S1 C1 103.2(7)
S4 C4 S1 C1 -76.3(5)
C4 C3 S2 C2 177.7(7)
S3 C3 S2 C2 -6.4(6)
C6 C5 S3 C3 -177.2(6)
S4 C5 S3 C3 1.6(5)
C4 C3 S3 C5 -0.7(7)
S2 C3 S3 C5 -176.8(5)
C6 C5 S4 C4 177.0(6)
S3 C5 S4 C4 -1.8(5)
C3 C4 S4 C5 1.3(7)
S1 C4 S4 C5 -179.2(4)
C5 C6 S5 C8 -176.0(6)
S6 C6 S5 C8 3.7(5)
C7 C8 S5 C6 -2.2(7)
C9 C8 S5 C6 179.0(6)
C8 C7 S6 C6 2.3(7)
C5 C6 S6 C7 176.0(7)
S5 C6 S6 C7 -3.7(5)
C15 C16 S7 C14 0.7(5)
C17 C16 S7 C14 -178.4(7)
N2 C14 S7 C16 0.4(5)
C13 C14 S7 C16 177.9(6)
C24 C25 S8 C28 175.4(6)
C26 C25 S8 C28 -3.8(6)
C27 C28 S8 C25 2.6(9)
C32 C33 S9 C36 -179.3(6)
C34 C33 S9 C36 -0.3(6)
C35 C36 S9 C33 0.3(9)
C43 C44 S10 C41 0.0(8)
C42 C41 S10 C44 0.7(6)
C40 C41 S10 C44 179.2(6)
C9 C10 N1 C13 -0.2(10)
C9 C10 N1 Dy1 -178.7(5)
C12 C13 N1 C10 1.5(10)
C14 C13 N1 C10 -179.4(6)
C12 C13 N1 Dy1 180.0(5)
C14 C13 N1 Dy1 -0.9(8)
C13 C14 N2 C15 -178.8(6)
S7 C14 N2 C15 -1.4(7)
C13 C14 N2 Dy1 -5.0(8)
S7 C14 N2 Dy1 172.5(3)
C16 C15 N2 C14 1.9(8)
C20 C15 N2 C14 -179.5(7)
C16 C15 N2 Dy1 -170.7(4)
C20 C15 N2 Dy1 7.8(10)
C10 N1 Dy1 O4 127.2(5)
C13 N1 Dy1 O4 -51.2(6)
C10 N1 Dy1 O3 82.2(5)
C13 N1 Dy1 O3 -96.3(5)
C10 N1 Dy1 O6 -23.7(7)
C13 N1 Dy1 O6 157.8(4)
C10 N1 Dy1 O1 -133.0(5)
C13 N1 Dy1 O1 48.5(5)
C10 N1 Dy1 O5 3.4(5)
C13 N1 Dy1 O5 -175.1(5)
C10 N1 Dy1 O2 -73.8(5)
C13 N1 Dy1 O2 107.7(5)
C10 N1 Dy1 N2 177.5(6)
C13 N1 Dy1 N2 -1.0(4)
C14 N2 Dy1 O4 149.1(5)
C15 N2 Dy1 O4 -38.6(6)
C14 N2 Dy1 O3 76.5(5)
C15 N2 Dy1 O3 -111.2(6)
C14 N2 Dy1 O6 -158.2(4)
C15 N2 Dy1 O6 14.0(7)
C14 N2 Dy1 O1 -132.4(5)
C15 N2 Dy1 O1 39.9(6)
C14 N2 Dy1 O5 12.8(6)
C15 N2 Dy1 O5 -174.9(5)
C14 N2 Dy1 O2 -65.6(5)
C15 N2 Dy1 O2 106.7(6)
C14 N2 Dy1 N1 3.0(4)
C15 N2 Dy1 N1 175.3(6)
C23 C24 O2 Dy1 27.3(10)
C25 C24 O2 Dy1 -151.2(5)
O4 Dy1 O2 C24 -8.4(7)
O3 Dy1 O2 C24 159.7(5)
O6 Dy1 O2 C24 42.5(6)
O1 Dy1 O2 C24 -34.0(6)
O5 Dy1 O2 C24 115.8(6)
N1 Dy1 O2 C24 -161.2(6)
N2 Dy1 O2 C24 -101.3(6)
C23 C22 O1 Dy1 -25.3(11)
C21 C22 O1 Dy1 155.9(5)
O4 Dy1 O1 C22 -133.0(6)
O3 Dy1 O1 C22 -162.5(5)
O6 Dy1 O1 C22 -55.5(6)
O5 Dy1 O1 C22 -11.2(7)
O2 Dy1 O1 C22 32.5(6)
N1 Dy1 O1 C22 93.8(6)
N2 Dy1 O1 C22 139.8(6)
C31 C32 O4 Dy1 17.4(11)
C33 C32 O4 Dy1 -163.3(5)
O3 Dy1 O4 C32 -16.8(7)
O6 Dy1 O4 C32 102.4(7)
O1 Dy1 O4 C32 -179.7(7)
O5 Dy1 O4 C32 44.7(7)
O2 Dy1 O4 C32 155.5(6)
N1 Dy1 O4 C32 -62.4(7)
N2 Dy1 O4 C32 -106.5(7)
C31 C30 O3 Dy1 -8.1(12)
C29 C30 O3 Dy1 169.4(5)
O4 Dy1 O3 C30 11.2(6)
O6 Dy1 O3 C30 -53.9(7)
O1 Dy1 O3 C30 41.4(8)
O5 Dy1 O3 C30 -118.3(7)
O2 Dy1 O3 C30 -161.8(6)
N1 Dy1 O3 C30 158.8(7)
N2 Dy1 O3 C30 95.0(7)
C39 C40 O6 Dy1 12.4(12)
C41 C40 O6 Dy1 -170.5(5)
O4 Dy1 O6 C40 -149.0(7)
O3 Dy1 O6 C40 -85.4(7)
O1 Dy1 O6 C40 130.7(7)
O5 Dy1 O6 C40 -18.3(7)
O2 Dy1 O6 C40 58.1(7)
N1 Dy1 O6 C40 9.8(9)
N2 Dy1 O6 C40 156.1(6)
C39 C38 O5 Dy1 -13.9(11)
C37 C38 O5 Dy1 168.3(5)
O4 Dy1 O5 C38 76.8(6)
O3 Dy1 O5 C38 136.3(6)
O6 Dy1 O5 C38 17.9(6)
O1 Dy1 O5 C38 -27.3(7)
O2 Dy1 O5 C38 -70.0(6)
N1 Dy1 O5 C38 -147.7(6)
N2 Dy1 O5 C38 -156.6(5)
